data_4112920
loop_
_publ_author_name
'Ruifa Zong'
'Randolph P. Thummel'

_publ_section_title
;
 2,9-Di-(2'-pyridyl)-1,10-phenanthroline: A Tetradentate Ligand for Ru(II)
;
_journal_name_full 'Journal of the American Chemical Society'
_journal_page_first 10800
_journal_page_last 10801
_journal_paper_doi 10.1021/ja047410y
_journal_volume 126
_journal_year 2004
_chemical_formula_moiety 'C36 H34 N8 Ru 2+, 2 P F6 -, C3 H6 O'
_chemical_formula_sum 'C39 H40 F12 N8 O P2 Ru'
_chemical_formula_weight 1027.80
_chemical_name_systematic
; 
 ? 
;
_space_group_IT_number 2
_symmetry_cell_setting triclinic
_symmetry_space_group_name_Hall '-P 1'
_symmetry_space_group_name_H-M 'P -1'
_atom_sites_solution_hydrogens geom
_atom_sites_solution_primary direct
_atom_sites_solution_secondary difmap
_audit_creation_method SHELXL-97
_cell_angle_alpha 102.309(1)
_cell_angle_beta 93.762(1)
_cell_angle_gamma 96.210(1)
_cell_formula_units_Z 2
_cell_length_a 8.6475(5)
_cell_length_b 11.3708(7)
_cell_length_c 22.7506(14)
_cell_measurement_reflns_used 5950
_cell_measurement_temperature 223(2)
_cell_measurement_theta_max 23.50
_cell_measurement_theta_min 1.84
_cell_volume 2163.7(2)
_computing_cell_refinement 'Bruker SAINT software (Bruker, 1999)'
_computing_data_collection 'Siemens SMART software (Siemens, 1996)'
_computing_data_reduction 'Bruker SAINT software (Bruker, 1999)'
_computing_structure_refinement 'SHELXL-97 (Sheldrick, 1997)'
_computing_structure_solution 'SHELXS-97 (Sheldrick, 1997)'
_diffrn_ambient_temperature 223(2)
_diffrn_detector_area_resol_mean 1K
_diffrn_measured_fraction_theta_full 0.992
_diffrn_measured_fraction_theta_max 0.992
_diffrn_measurement_device_type 'Siemens SMART CCD'
_diffrn_measurement_method CCD
_diffrn_radiation_monochromator graphite
_diffrn_radiation_source 'fine-focus sealed tube'
_diffrn_radiation_type MoK\a
_diffrn_radiation_wavelength 0.71073
_diffrn_reflns_av_R_equivalents 0.0263
_diffrn_reflns_av_sigmaI/netI 0.0317
_diffrn_reflns_limit_h_max 9
_diffrn_reflns_limit_h_min -9
_diffrn_reflns_limit_k_max 12
_diffrn_reflns_limit_k_min -12
_diffrn_reflns_limit_l_max 25
_diffrn_reflns_limit_l_min 0
_diffrn_reflns_number 10016
_diffrn_reflns_theta_full 23.50
_diffrn_reflns_theta_max 23.50
_diffrn_reflns_theta_min 1.84
_diffrn_standards_decay_% 0.0
_exptl_absorpt_coefficient_mu 0.531
_exptl_absorpt_correction_T_max 0.9624
_exptl_absorpt_correction_T_min 0.8079
_exptl_absorpt_correction_type empirical
_exptl_crystal_colour 'Dark lavender'
_exptl_crystal_density_diffrn 1.578
_exptl_crystal_description 'Rectangular column'
_exptl_crystal_F_000 1040
_exptl_crystal_size_max 0.40
_exptl_crystal_size_mid 0.15
_exptl_crystal_size_min 0.12
_refine_diff_density_max 0.571
_refine_diff_density_min -0.697
_refine_diff_density_rms 0.077
_refine_ls_extinction_coef 0.0004(3)
_refine_ls_extinction_expression Fc^*^=kFc[1+0.001xFc^2^\l^3^/sin(2\q)]^-1/4^
_refine_ls_extinction_method SHELXL
_refine_ls_goodness_of_fit_ref 1.071
_refine_ls_hydrogen_treatment mixed
_refine_ls_matrix_type full
_refine_ls_number_parameters 560
_refine_ls_number_reflns 6349
_refine_ls_number_restraints 0
_refine_ls_restrained_S_all 1.071
_refine_ls_R_factor_all 0.0559
_refine_ls_R_factor_gt 0.0398
_refine_ls_shift/su_max 0.282
_refine_ls_shift/su_mean 0.014
_refine_ls_structure_factor_coef Fsqd
_refine_ls_weighting_details 'calc w=1/[\s^2^(Fo^2^)+(0.0565P)^2^+3.4957P] where P=(Fo^2^+2Fc^2^)/3'
_refine_ls_weighting_scheme calc
_refine_ls_wR_factor_gt 0.0996
_refine_ls_wR_factor_ref 0.1116
_reflns_number_gt 4957
_reflns_number_total 6349
_reflns_threshold_expression >4sigma(I)
_cod_data_source_file ja047410ysi20040511_031311.cif
_cod_data_source_block k861
_cod_database_code 4112920

loop_
_symmetry_equiv_pos_as_xyz
'x, y, z'
'-x, -y, -z'

loop_
_atom_site_label
_atom_site_type_symbol
_atom_site_fract_x
_atom_site_fract_y
_atom_site_fract_z
_atom_site_U_iso_or_equiv
_atom_site_adp_type
_atom_site_occupancy
_atom_site_symmetry_multiplicity
_atom_site_calc_flag
_atom_site_refinement_flags
_atom_site_disorder_assembly
_atom_site_disorder_group
Ru Ru 0.50219(4) 0.39990(3) 0.753721(14) 0.02267(13) Uani 1 1 d . . .
P1 P 0.1453(11) 0.7606(11) 0.5844(5) 0.052(3) Uani 0.40 1 d PG A 1
F1 F 0.2231(19) 0.782(2) 0.5256(6) 0.115(10) Uani 0.40 1 d PG A 1
F2 F 0.0676(19) 0.7390(16) 0.6433(6) 0.100(7) Uani 0.40 1 d PG A 1
F3 F 0.0450(19) 0.6404(15) 0.5457(7) 0.093(6) Uani 0.40 1 d PG A 1
F4 F 0.2457(18) 0.8809(12) 0.6232(8) 0.116(9) Uani 0.40 1 d PG A 1
F5 F 0.0098(16) 0.8373(17) 0.5704(9) 0.087(5) Uani 0.40 1 d PG A 1
F6 F 0.2809(16) 0.6840(15) 0.5986(8) 0.125(9) Uani 0.40 1 d PG A 1
P1' P 0.1583(7) 0.7336(8) 0.5842(3) 0.0406(17) Uani 0.50 1 d PG B 2
F1' F 0.2221(12) 0.7584(12) 0.5234(3) 0.053(3) Uani 0.50 1 d PG B 2
F2' F 0.0945(12) 0.7088(10) 0.6450(3) 0.063(3) Uani 0.50 1 d PG B 2
F3' F 0.0549(14) 0.6135(11) 0.5469(4) 0.104(6) Uani 0.50 1 d PG B 2
F4' F 0.2618(13) 0.8538(9) 0.6214(4) 0.052(2) Uani 0.50 1 d PG B 2
F5' F 0.0179(10) 0.8095(13) 0.5753(6) 0.113(7) Uani 0.50 1 d PG B 2
F6' F 0.2988(11) 0.6578(11) 0.5930(6) 0.076(3) Uani 0.50 1 d PG B 2
P1" P 0.156(3) 0.750(3) 0.5896(13) 0.119(11) Uiso 0.10 1 d PG C 3
F1" F 0.094(6) 0.879(3) 0.599(2) 0.119(11) Uiso 0.10 1 d PG C 3
F2" F 0.217(6) 0.621(4) 0.580(2) 0.119(11) Uiso 0.10 1 d PG C 3
F3" F -0.014(4) 0.686(5) 0.563(2) 0.119(11) Uiso 0.10 1 d PG C 3
F4" F 0.326(4) 0.814(5) 0.616(2) 0.119(11) Uiso 0.10 1 d PG C 3
F5" F 0.114(6) 0.741(5) 0.6556(15) 0.119(11) Uiso 0.10 1 d PG C 3
F6" F 0.198(6) 0.759(5) 0.5235(15) 0.119(11) Uiso 0.10 1 d PG C 3
P2 P 0.7112(3) 0.2967(3) 0.99029(13) 0.0482(11) Uani 0.60 1 d PG D 1
F7 F 0.8831(4) 0.3532(5) 0.9826(2) 0.078(3) Uani 0.60 1 d PG D 1
F8 F 0.5393(4) 0.2401(5) 0.9980(2) 0.084(2) Uani 0.60 1 d PG D 1
F9 F 0.7814(7) 0.2142(5) 1.0311(3) 0.097(3) Uani 0.60 1 d PG D 1
F10 F 0.6410(6) 0.3791(6) 0.9495(2) 0.127(4) Uani 0.60 1 d PG D 1
F11 F 0.7167(7) 0.1927(5) 0.9316(2) 0.135(5) Uani 0.60 1 d PG D 1
F12 F 0.7057(5) 0.4006(3) 1.04892(17) 0.0530(15) Uani 0.60 1 d PG D 1
P2' P 0.7078(9) 0.2864(7) 0.9908(4) 0.055(2) Uiso 0.25 1 d PG E 2
F7' F 0.5624(12) 0.1936(9) 0.9975(6) 0.055(2) Uiso 0.25 1 d PG E 2
F8' F 0.8533(11) 0.3793(11) 0.9841(6) 0.055(2) Uiso 0.25 1 d PG E 2
F9' F 0.7660(15) 0.1845(10) 0.9408(5) 0.055(2) Uiso 0.25 1 d PG E 2
F10' F 0.6497(12) 0.3884(9) 1.0408(5) 0.055(2) Uiso 0.25 1 d PG E 2
F11' F 0.8076(14) 0.2440(12) 1.0419(5) 0.055(2) Uiso 0.25 1 d PG E 2
F12' F 0.6081(13) 0.3288(10) 0.9396(5) 0.055(2) Uiso 0.25 1 d PG E 2
P2" P 0.6826(13) 0.3172(10) 0.9907(5) 0.071(3) Uiso 0.15 1 d PG F 3
F7" F 0.8614(14) 0.3204(19) 0.9780(10) 0.071(3) Uiso 0.15 1 d PG F 3
F8" F 0.5037(15) 0.3140(15) 1.0034(8) 0.071(3) Uiso 0.15 1 d PG F 3
F9" F 0.684(2) 0.1857(12) 1.0041(8) 0.071(3) Uiso 0.15 1 d PG F 3
F10" F 0.681(2) 0.4487(11) 0.9773(8) 0.071(3) Uiso 0.15 1 d PG F 3
F11" F 0.633(2) 0.2580(15) 0.9213(5) 0.071(3) Uiso 0.15 1 d PG F 3
F12" F 0.733(2) 0.3763(16) 1.0601(6) 0.071(3) Uiso 0.15 1 d PG F 3
N1 N 0.3126(4) 0.3459(3) 0.80436(15) 0.0254(7) Uani 1 1 d . G .
C2 C 0.3099(5) 0.3525(4) 0.86355(19) 0.0310(10) Uani 1 1 d . . .
H2 H 0.4016 0.3849 0.8889 0.037 Uiso 1 1 calc R G .
C3 C 0.1787(5) 0.3139(4) 0.8896(2) 0.0386(11) Uani 1 1 d . G .
H3 H 0.1817 0.3205 0.9316 0.046 Uiso 1 1 calc R . .
C4 C 0.0437(5) 0.2658(4) 0.8529(2) 0.0402(11) Uani 1 1 d . . .
H4 H -0.0462 0.2379 0.8694 0.048 Uiso 1 1 calc R G .
C5 C 0.0419(5) 0.2590(4) 0.7918(2) 0.0345(10) Uani 1 1 d . G .
H5 H -0.0497 0.2267 0.7663 0.041 Uiso 1 1 calc R . .
C6 C 0.1754(4) 0.2997(3) 0.76788(19) 0.0280(9) Uani 1 1 d . . .
C7 C 0.1833(4) 0.2992(4) 0.70350(19) 0.0297(9) Uani 1 1 d . G .
C8 C 0.0675(5) 0.2615(4) 0.6542(2) 0.0430(12) Uani 1 1 d . . .
H8 H -0.0333 0.2301 0.6609 0.052 Uiso 1 1 calc R G .
C9 C 0.0985(5) 0.2697(5) 0.5970(2) 0.0462(12) Uani 1 1 d . G .
H9 H 0.0192 0.2443 0.5651 0.055 Uiso 1 1 calc R . .
C10 C 0.2496(5) 0.3161(4) 0.5856(2) 0.0395(11) Uani 1 1 d . . .
C11 C 0.3070(6) 0.3276(5) 0.5284(2) 0.0488(13) Uani 1 1 d . G .
H11 H 0.2374 0.3051 0.4933 0.059 Uiso 1 1 calc R . .
C12 C 0.4566(6) 0.3695(4) 0.5238(2) 0.0446(12) Uani 1 1 d . . .
H12 H 0.4882 0.3738 0.4855 0.054 Uiso 1 1 calc R G .
C13 C 0.5699(5) 0.4080(4) 0.57565(19) 0.0350(10) Uani 1 1 d . G .
C14 C 0.7293(5) 0.4549(4) 0.5783(2) 0.0387(11) Uani 1 1 d . . .
H14 H 0.7731 0.4643 0.5426 0.046 Uiso 1 1 calc R G .
C15 C 0.8204(5) 0.4868(4) 0.6321(2) 0.0368(11) Uani 1 1 d . G .
H15 H 0.9258 0.5182 0.6328 0.044 Uiso 1 1 calc R . .
C16 C 0.7583(5) 0.4731(4) 0.68639(19) 0.0286(9) Uani 1 1 d . . .
C17 C 0.8328(4) 0.5015(4) 0.74849(19) 0.0279(9) Uani 1 1 d . G .
C18 C 0.9837(5) 0.5584(4) 0.7652(2) 0.0362(11) Uani 1 1 d . . .
H18 H 1.0460 0.5789 0.7356 0.043 Uiso 1 1 calc R G .
C19 C 1.0428(5) 0.5851(4) 0.8245(2) 0.0416(12) Uani 1 1 d . G .
H19 H 1.1453 0.6239 0.8358 0.050 Uiso 1 1 calc R . .
C20 C 0.9501(5) 0.5543(4) 0.8675(2) 0.0385(11) Uani 1 1 d . . .
H20 H 0.9884 0.5713 0.9084 0.046 Uiso 1 1 calc R G .
C21 C 0.7990(5) 0.4975(4) 0.84877(19) 0.0312(10) Uani 1 1 d . G .
H21 H 0.7364 0.4761 0.8780 0.037 Uiso 1 1 calc R . .
N22 N 0.7384(4) 0.4719(3) 0.79134(15) 0.0252(7) Uani 1 1 d . G .
N23 N 0.6083(4) 0.4285(3) 0.68441(14) 0.0253(7) Uani 1 1 d . G .
C24 C 0.5156(5) 0.3981(4) 0.63095(18) 0.0293(9) Uani 1 1 d . . .
C25 C 0.3590(5) 0.3526(4) 0.63556(18) 0.0309(10) Uani 1 1 d . G .
N26 N 0.3254(4) 0.3453(3) 0.69289(15) 0.0270(8) Uani 1 1 d . G .
N27 N 0.5681(11) 0.2251(6) 0.7476(4) 0.035(4) Uiso 0.50 1 d PG G 1
C28 C 0.6207(10) 0.1891(5) 0.7970(3) 0.026(2) Uiso 0.50 1 d PG G 1
H28 H 0.6186 0.2434 0.8354 0.031 Uiso 0.50 1 d PG G 1
C29 C 0.6773(8) 0.0810(6) 0.7967(3) 0.031(2) Uiso 0.50 1 d PG G 1
H29 H 0.7139 0.0622 0.8340 0.037 Uiso 0.50 1 d PG G 1
C30 C 0.6814(9) -0.0033(5) 0.7410(3) 0.031(2) Uiso 0.50 1 d PG G 1
C31 C 0.6280(10) 0.0349(6) 0.6899(3) 0.051(3) Uiso 0.50 1 d PG G 1
H31 H 0.6291 -0.0170 0.6507 0.061 Uiso 0.50 1 d PG G 1
C32 C 0.5739(11) 0.1449(7) 0.6945(3) 0.045(3) Uiso 0.50 1 d PG G 1
H32 H 0.5380 0.1668 0.6579 0.054 Uiso 0.50 1 d PG G 1
N33 N 0.7399(12) -0.1103(7) 0.7366(4) 0.058(3) Uiso 0.50 1 d PG G 1
C34 C 0.7371(16) -0.1959(10) 0.6784(4) 0.077(4) Uiso 0.50 1 d PG G 1
H34A H 0.6905 -0.1627 0.6470 0.116 Uiso 0.50 1 d PG G 1
H34B H 0.8419 -0.2098 0.6702 0.116 Uiso 0.50 1 d PG G 1
H34C H 0.6770 -0.2713 0.6796 0.116 Uiso 0.50 1 d PG G 1
C35 C 0.8069(15) -0.1446(10) 0.7902(4) 0.069(3) Uiso 0.50 1 d PG G 1
H35A H 0.8016 -0.0811 0.8252 0.103 Uiso 0.50 1 d PG G 1
H35B H 0.7490 -0.2183 0.7951 0.103 Uiso 0.50 1 d PG G 1
H35C H 0.9139 -0.1568 0.7856 0.103 Uiso 0.50 1 d PG G 1
N27' N 0.5635(10) 0.2237(5) 0.7384(3) 0.019(3) Uiso 0.50 1 d PG G 2
C28' C 0.6259(9) 0.1799(5) 0.7837(3) 0.030(3) Uiso 0.50 1 d PG G 2
H28' H 0.6361 0.2309 0.8235 0.036 Uiso 0.50 1 d PG G 2
C29' C 0.6760(8) 0.0679(5) 0.7774(3) 0.026(2) Uiso 0.50 1 d PG G 2
H29' H 0.7204 0.0435 0.8120 0.031 Uiso 0.50 1 d PG G 2
C30' C 0.6619(8) -0.0118(4) 0.7194(3) 0.025(2) Uiso 0.50 1 d PG G 2
C31' C 0.5985(9) 0.0346(5) 0.6725(2) 0.035(2) Uiso 0.50 1 d PG G 2
H31' H 0.5872 -0.0140 0.6320 0.042 Uiso 0.50 1 d PG G 2
C32' C 0.5519(9) 0.1479(6) 0.6830(3) 0.033(3) Uiso 0.50 1 d PG G 2
H32' H 0.5085 0.1754 0.6492 0.040 Uiso 0.50 1 d PG G 2
N33' N 0.7142(9) -0.1209(5) 0.7122(3) 0.0334(19) Uiso 0.50 1 d PG G 2
C34' C 0.6873(11) -0.2030(7) 0.6524(3) 0.042(2) Uiso 0.50 1 d PG G 2
H34D H 0.6341 -0.1644 0.6248 0.063 Uiso 0.50 1 d PG G 2
H34E H 0.7856 -0.2220 0.6382 0.063 Uiso 0.50 1 d PG G 2
H34F H 0.6244 -0.2763 0.6551 0.063 Uiso 0.50 1 d PG G 2
C35' C 0.7942(10) -0.1635(7) 0.7608(3) 0.036(2) Uiso 0.50 1 d PG G 2
H35D H 0.8044 -0.1016 0.7973 0.053 Uiso 0.50 1 d PG G 2
H35E H 0.7348 -0.2355 0.7669 0.053 Uiso 0.50 1 d PG G 2
H35F H 0.8960 -0.1812 0.7500 0.053 Uiso 0.50 1 d PG G 2
N36 N 0.4499(4) 0.5787(3) 0.77581(14) 0.0250(7) Uani 1 1 d . G .
C37 C 0.4729(4) 0.6428(4) 0.83348(18) 0.0270(9) Uani 1 1 d . . .
H37 H 0.5128 0.6042 0.8628 0.032 Uiso 1 1 calc R G .
C38 C 0.4425(5) 0.7598(4) 0.85238(19) 0.0320(10) Uani 1 1 d . G .
H38 H 0.4631 0.7991 0.8934 0.038 Uiso 1 1 calc R . .
C39 C 0.3802(5) 0.8218(4) 0.8104(2) 0.0305(10) Uani 1 1 d . . .
C40 C 0.3585(5) 0.7551(4) 0.7502(2) 0.0325(10) Uani 1 1 d . G .
H40 H 0.3195 0.7912 0.7197 0.039 Uiso 1 1 calc R . .
C41 C 0.3933(4) 0.6389(4) 0.73540(19) 0.0284(9) Uani 1 1 d . . .
H41 H 0.3769 0.5979 0.6946 0.034 Uiso 1 1 calc R G .
N42 N 0.3420(5) 0.9347(3) 0.82743(18) 0.0429(10) Uani 1 1 d . G .
C43 C 0.2623(6) 0.9921(4) 0.7839(3) 0.0518(13) Uani 1 1 d . . .
H43A H 0.2486 0.9376 0.7444 0.078 Uiso 1 1 calc R G .
H43B H 0.3247 1.0671 0.7819 0.078 Uiso 1 1 calc R . .
H43C H 0.1609 1.0096 0.7969 0.078 Uiso 1 1 calc R . .
C44 C 0.3697(8) 1.0023(5) 0.8898(2) 0.0639(16) Uani 1 1 d . . .
H44A H 0.4213 0.9547 0.9139 0.096 Uiso 1 1 calc R G .
H44B H 0.2708 1.0194 0.9053 0.096 Uiso 1 1 calc R . .
H44C H 0.4355 1.0780 0.8917 0.096 Uiso 1 1 calc R . .
O45 O 0.2914(17) 0.8562(13) 0.4211(7) 0.114(4) Uiso 0.36 1 d PG H -1
C46 C 0.2999(13) 0.9453(12) 0.4625(6) 0.114(4) Uiso 0.36 1 d PG H -1
C47 C 0.1608(19) 1.0066(17) 0.4781(9) 0.114(4) Uiso 0.36 1 d PG H -1
H47A H 0.0710 0.9648 0.4510 0.171 Uiso 0.36 1 d PG H -1
H47B H 0.1793 1.0901 0.4740 0.171 Uiso 0.36 1 d PG H -1
H47C H 0.1408 1.0052 0.5194 0.171 Uiso 0.36 1 d PG H -1
C48 C 0.4497(18) 0.996(2) 0.4990(11) 0.114(4) Uiso 0.36 1 d PG H -1
H48A H 0.5309 0.9478 0.4843 0.171 Uiso 0.36 1 d PG H -1
H48B H 0.4389 0.9941 0.5409 0.171 Uiso 0.36 1 d PG H -1
H48C H 0.4774 1.0790 0.4956 0.171 Uiso 0.36 1 d PG H -1
O49 O 0.9860(16) 0.0083(11) 0.9004(5) 0.093(3) Uiso 0.38 1 d PG I -1
C50 C 0.9683(12) -0.0098(10) 0.9507(5) 0.093(3) Uiso 0.38 1 d PG I -1
C51 C 0.847(2) -0.1045(15) 0.9599(7) 0.093(3) Uiso 0.38 1 d PG I -1
H51A H 0.7902 -0.1447 0.9213 0.140 Uiso 0.38 1 d PG I -1
H51B H 0.7746 -0.0674 0.9869 0.140 Uiso 0.38 1 d PG I -1
H51C H 0.8955 -0.1635 0.9774 0.140 Uiso 0.38 1 d PG I -1
C52 C 1.068(2) 0.0622(18) 1.0044(6) 0.093(3) Uiso 0.38 1 d PG I -1
H52A H 1.1420 0.1207 0.9923 0.140 Uiso 0.38 1 d PG I -1
H52B H 1.1235 0.0085 1.0234 0.140 Uiso 0.38 1 d PG I -1
H52C H 1.0027 0.1046 1.0329 0.140 Uiso 0.38 1 d PG I -1
O45' O 0.501(5) 1.074(3) 0.5340(17) 0.116 Uiso 0.14 1 d PG J -2
C46' C 0.485(4) 0.999(3) 0.4860(15) 0.124 Uiso 0.14 1 d PG J -2
C47' C 0.328(5) 0.939(6) 0.459(3) 0.118 Uiso 0.14 1 d PG J -2
H47D H 0.2498 0.9686 0.4853 0.177 Uiso 0.14 1 d PG J -2
H47E H 0.3247 0.8522 0.4545 0.177 Uiso 0.14 1 d PG J -2
H47F H 0.3069 0.9575 0.4198 0.177 Uiso 0.14 1 d PG J -2
C48' C 0.621(5) 0.967(5) 0.452(2) 0.115 Uiso 0.14 1 d PG J -2
H48D H 0.7155 1.0122 0.4748 0.172 Uiso 0.14 1 d PG J -2
H48E H 0.6087 0.9858 0.4130 0.172 Uiso 0.14 1 d PG J -2
H48F H 0.6265 0.8805 0.4477 0.172 Uiso 0.14 1 d PG J -2
O49' O 1.127(5) 0.009(4) 1.1009(18) 0.103(10) Uiso 0.12 1 d PG K -2
C50' C 1.080(4) 0.045(3) 1.0571(15) 0.103(10) Uiso 0.12 1 d PG K -2
C51' C 1.149(7) 0.162(4) 1.046(3) 0.103(10) Uiso 0.12 1 d PG K -2
H51D H 1.2295 0.1997 1.0774 0.154 Uiso 0.12 1 d PG K -2
H51E H 1.1921 0.1490 1.0077 0.154 Uiso 0.12 1 d PG K -2
H51F H 1.0688 0.2148 1.0456 0.154 Uiso 0.12 1 d PG K -2
C52' C 0.953(7) -0.027(6) 1.013(2) 0.103(10) Uiso 0.12 1 d PG K -2
H52D H 0.9189 -0.1004 1.0255 0.154 Uiso 0.12 1 d PG K -2
H52E H 0.8668 0.0195 1.0118 0.154 Uiso 0.12 1 d PG K -2
H52F H 0.9901 -0.0463 0.9739 0.154 Uiso 0.12 1 d PG K -2

loop_
_atom_site_aniso_label
_atom_site_aniso_U_11
_atom_site_aniso_U_22
_atom_site_aniso_U_33
_atom_site_aniso_U_23
_atom_site_aniso_U_13
_atom_site_aniso_U_12
Ru 0.01660(18) 0.02512(19) 0.0264(2) 0.00539(13) 0.00250(12) 0.00350(12)
P1 0.034(4) 0.074(6) 0.043(4) 0.006(3) -0.011(3) 0.010(3)
F1 0.131(19) 0.133(19) 0.079(15) 0.026(11) 0.009(13) 0.002(13)
F2 0.066(9) 0.179(17) 0.074(10) 0.054(9) 0.024(7) 0.036(9)
F3 0.072(11) 0.104(11) 0.081(13) 0.004(8) -0.039(9) -0.030(8)
F4 0.107(14) 0.109(13) 0.101(13) -0.034(10) -0.009(10) 0.007(10)
F5 0.058(9) 0.115(10) 0.092(11) 0.030(9) -0.001(8) 0.016(8)
F6 0.120(13) 0.19(2) 0.078(10) 0.013(10) -0.009(9) 0.120(15)
P1' 0.032(3) 0.057(3) 0.032(2) 0.0087(18) 0.004(2) 0.004(2)
F1' 0.061(7) 0.070(5) 0.026(6) 0.006(4) 0.012(5) -0.001(4)
F2' 0.046(5) 0.098(6) 0.032(5) 0.012(4) -0.009(3) -0.040(6)
F3' 0.133(14) 0.100(8) 0.055(8) -0.010(6) 0.029(8) -0.046(8)
F4' 0.060(6) 0.050(4) 0.041(5) 0.010(4) -0.005(4) -0.017(4)
F5' 0.091(9) 0.189(17) 0.063(8) 0.004(8) -0.018(6) 0.097(11)
F6' 0.064(6) 0.071(5) 0.103(9) 0.028(5) 0.019(6) 0.025(5)
P2 0.0402(16) 0.079(2) 0.0166(11) 0.0059(11) 0.0035(9) -0.0239(13)
F7 0.041(3) 0.109(6) 0.072(4) 0.000(4) 0.023(3) -0.019(4)
F8 0.060(4) 0.103(6) 0.066(4) -0.005(4) 0.017(3) -0.045(4)
F9 0.121(7) 0.079(6) 0.105(6) 0.035(5) 0.032(5) 0.030(5)
F10 0.080(5) 0.222(11) 0.100(6) 0.120(7) -0.032(4) -0.028(6)
F11 0.099(7) 0.186(9) 0.068(5) -0.062(5) 0.035(5) -0.053(6)
F12 0.039(3) 0.062(3) 0.050(3) -0.004(2) 0.000(2) 0.005(3)
N1 0.0199(17) 0.0245(18) 0.033(2) 0.0066(14) 0.0042(14) 0.0057(14)
C2 0.028(2) 0.031(2) 0.034(3) 0.0070(19) 0.0036(18) 0.0046(18)
C3 0.040(3) 0.042(3) 0.038(3) 0.013(2) 0.013(2) 0.008(2)
C4 0.029(2) 0.040(3) 0.055(3) 0.015(2) 0.017(2) 0.006(2)
C5 0.022(2) 0.031(2) 0.050(3) 0.008(2) 0.0059(19) 0.0035(18)
C6 0.023(2) 0.022(2) 0.040(2) 0.0068(18) 0.0052(18) 0.0094(17)
C7 0.021(2) 0.026(2) 0.040(3) 0.0019(18) 0.0008(18) 0.0035(17)
C8 0.024(2) 0.053(3) 0.049(3) 0.007(2) -0.003(2) -0.001(2)
C9 0.030(3) 0.061(3) 0.041(3) 0.004(2) -0.009(2) 0.001(2)
C10 0.040(3) 0.041(3) 0.034(3) 0.003(2) -0.005(2) 0.006(2)
C11 0.055(3) 0.060(3) 0.027(3) 0.007(2) -0.006(2) 0.005(3)
C12 0.058(3) 0.050(3) 0.026(2) 0.008(2) 0.005(2) 0.010(2)
C13 0.044(3) 0.031(2) 0.032(2) 0.0064(19) 0.010(2) 0.011(2)
C14 0.043(3) 0.041(3) 0.039(3) 0.015(2) 0.020(2) 0.009(2)
C15 0.030(2) 0.040(3) 0.045(3) 0.016(2) 0.013(2) 0.005(2)
C16 0.024(2) 0.026(2) 0.040(3) 0.0101(18) 0.0100(18) 0.0084(17)
C17 0.021(2) 0.024(2) 0.041(3) 0.0107(18) 0.0040(18) 0.0061(17)
C18 0.022(2) 0.033(2) 0.056(3) 0.012(2) 0.007(2) 0.0052(18)
C19 0.018(2) 0.037(3) 0.067(3) 0.012(2) -0.007(2) -0.0019(19)
C20 0.027(2) 0.040(3) 0.045(3) 0.004(2) -0.009(2) 0.006(2)
C21 0.023(2) 0.035(2) 0.036(3) 0.0080(19) -0.0022(18) 0.0068(18)
N22 0.0192(17) 0.0228(17) 0.034(2) 0.0063(14) 0.0011(15) 0.0033(14)
N23 0.0221(18) 0.0251(18) 0.0296(19) 0.0069(14) 0.0042(14) 0.0036(14)
C24 0.029(2) 0.031(2) 0.027(2) 0.0051(18) 0.0023(18) 0.0067(18)
C25 0.031(2) 0.030(2) 0.030(2) 0.0022(18) 0.0010(18) 0.0055(18)
N26 0.0231(18) 0.0259(18) 0.0310(19) 0.0037(14) 0.0021(14) 0.0043(14)
N36 0.0187(16) 0.0323(19) 0.0251(19) 0.0082(15) 0.0025(14) 0.0035(14)
C37 0.023(2) 0.032(2) 0.028(2) 0.0098(18) 0.0047(17) 0.0048(17)
C38 0.031(2) 0.031(2) 0.031(2) 0.0009(19) 0.0045(18) 0.0009(18)
C39 0.024(2) 0.025(2) 0.044(3) 0.0096(19) 0.0085(19) 0.0012(17)
C40 0.028(2) 0.033(2) 0.040(3) 0.014(2) 0.0000(19) 0.0091(19)
C41 0.024(2) 0.031(2) 0.029(2) 0.0061(18) 0.0012(17) 0.0051(18)
N42 0.051(2) 0.028(2) 0.054(3) 0.0105(18) 0.012(2) 0.0137(18)
C43 0.049(3) 0.036(3) 0.076(4) 0.017(3) 0.009(3) 0.016(2)
C44 0.095(5) 0.038(3) 0.058(4) 0.000(3) 0.017(3) 0.017(3)

loop_
_atom_type_symbol
_atom_type_description
_atom_type_scat_dispersion_real
_atom_type_scat_dispersion_imag
_atom_type_scat_source
C C 0.0033 0.0016 'International Tables Vol C Tables 4.2.6.8 and 6.1.1.4'
H H 0.0000 0.0000 'International Tables Vol C Tables 4.2.6.8 and 6.1.1.4'
N N 0.0061 0.0033 'International Tables Vol C Tables 4.2.6.8 and 6.1.1.4'
F F 0.0171 0.0103 'International Tables Vol C Tables 4.2.6.8 and 6.1.1.4'
P P 0.1023 0.0942 'International Tables Vol C Tables 4.2.6.8 and 6.1.1.4'
Ru Ru -1.2594 0.8363 'International Tables Vol C Tables 4.2.6.8 and 6.1.1.4'
O O 0.0106 0.0060 'International Tables Vol C Tables 4.2.6.8 and 6.1.1.4'

loop_
_geom_angle_atom_site_label_1
_geom_angle_atom_site_label_2
_geom_angle_atom_site_label_3
_geom_angle
N23 Ru N26 82.31(13)
N23 Ru N27' 90.1(2)
N26 Ru N27' 90.0(2)
N23 Ru N36 92.27(13)
N26 Ru N36 94.02(13)
N27' Ru N36 175.5(2)
N23 Ru N27 94.5(3)
N26 Ru N27 94.2(3)
N27' Ru N27 5.7(3)
N36 Ru N27 170.0(2)
N23 Ru N22 76.07(13)
N26 Ru N22 158.38(13)
N27' Ru N22 90.2(2)
N36 Ru N22 86.70(12)
N27 Ru N22 87.7(3)
N23 Ru N1 158.37(13)
N26 Ru N1 76.06(13)
N27' Ru N1 89.9(3)
N36 Ru N1 89.28(12)
N27 Ru N1 87.2(3)
N22 Ru N1 125.55(12)
F5 P1 F4 90.0
F5 P1 F6 180.0
F4 P1 F6 90.0
F5 P1 F3 90.0
F4 P1 F3 180.0
F6 P1 F3 90.0
F5 P1 F1 90.0
F4 P1 F1 90.0
F6 P1 F1 90.0
F3 P1 F1 90.0
F5 P1 F2 90.0
F4 P1 F2 90.0
F6 P1 F2 90.0
F3 P1 F2 90.0
F1 P1 F2 180.0
F3' P1' F6' 90.0
F3' P1' F1' 90.0
F6' P1' F1' 90.0
F3' P1' F4' 180.0
F6' P1' F4' 90.0
F1' P1' F4' 90.0
F3' P1' F2' 90.0
F6' P1' F2' 90.0
F1' P1' F2' 180.0
F4' P1' F2' 90.0
F3' P1' F5' 90.0
F6' P1' F5' 180.0
F1' P1' F5' 90.0
F4' P1' F5' 90.0
F2' P1' F5' 90.0
F2" P1" F4" 90.0
F2" P1" F1" 180.0
F4" P1" F1" 90.0
F2" P1" F3" 90.0
F4" P1" F3" 180.0
F1" P1" F3" 90.0
F2" P1" F5" 90.0
F4" P1" F5" 90.0
F1" P1" F5" 90.0
F3" P1" F5" 90.0
F2" P1" F6" 90.0
F4" P1" F6" 90.0
F1" P1" F6" 90.0
F3" P1" F6" 90.0
F5" P1" F6" 180.0
F12 P2 F10 90.0
F12 P2 F7 90.0
F10 P2 F7 90.0
F12 P2 F9 90.0
F10 P2 F9 180.0
F7 P2 F9 90.0
F12 P2 F8 90.0
F10 P2 F8 90.0
F7 P2 F8 180.0
F9 P2 F8 90.0
F12 P2 F11 180.0
F10 P2 F11 90.0
F7 P2 F11 90.0
F9 P2 F11 90.0
F8 P2 F11 90.0
F11' P2' F12' 180.0
F11' P2' F9' 90.0
F12' P2' F9' 90.0
F11' P2' F7' 90.0
F12' P2' F7' 90.0
F9' P2' F7' 90.0
F11' P2' F10' 90.0
F12' P2' F10' 90.0
F9' P2' F10' 180.0
F7' P2' F10' 90.0
F11' P2' F8' 90.0
F12' P2' F8' 90.0
F9' P2' F8' 90.0
F7' P2' F8' 180.0
F10' P2' F8' 90.0
F11" P2" F10" 90.0
F11" P2" F9" 90.0
F10" P2" F9" 180.0
F11" P2" F8" 90.0
F10" P2" F8" 90.0
F9" P2" F8" 90.0
F11" P2" F7" 90.0
F10" P2" F7" 90.0
F9" P2" F7" 90.0
F8" P2" F7" 180.0
F11" P2" F12" 180.0
F10" P2" F12" 90.0
F9" P2" F12" 90.0
F8" P2" F12" 90.0
F7" P2" F12" 90.0
C2 N1 C6 117.4(3)
C2 N1 Ru 129.9(3)
C6 N1 Ru 112.6(3)
N1 C2 C3 123.4(4)
C4 C3 C2 118.8(4)
C5 C4 C3 119.4(4)
C4 C5 C6 119.8(4)
C5 C6 N1 121.2(4)
C5 C6 C7 123.6(4)
N1 C6 C7 115.2(3)
N26 C7 C8 118.1(4)
N26 C7 C6 111.2(3)
C8 C7 C6 130.7(4)
C9 C8 C7 121.6(4)
C8 C9 C10 120.3(4)
C25 C10 C9 115.9(4)
C25 C10 C11 115.4(4)
C9 C10 C11 128.6(4)
C12 C11 C10 122.3(4)
C11 C12 C13 122.3(4)
C24 C13 C14 115.3(4)
C24 C13 C12 115.8(4)
C14 C13 C12 128.9(4)
C15 C14 C13 120.9(4)
C14 C15 C16 120.9(4)
N23 C16 C15 118.7(4)
N23 C16 C17 111.0(3)
C15 C16 C17 130.3(4)
C18 C17 N22 120.8(4)
C18 C17 C16 124.0(4)
N22 C17 C16 115.1(3)
C19 C18 C17 120.4(4)
C18 C19 C20 119.2(4)
C19 C20 C21 118.5(4)
N22 C21 C20 123.3(4)
C21 N22 C17 117.8(3)
C21 N22 Ru 129.3(3)
C17 N22 Ru 112.7(3)
C16 N23 C24 120.8(3)
C16 N23 Ru 125.0(3)
C24 N23 Ru 114.2(3)
N23 C24 C13 123.4(4)
N23 C24 C25 114.8(4)
C13 C24 C25 121.8(4)
N26 C25 C10 123.1(4)
N26 C25 C24 114.6(4)
C10 C25 C24 122.3(4)
C7 N26 C25 121.0(4)
C7 N26 Ru 124.8(3)
C25 N26 Ru 114.1(3)
C28 N27 C32 115.0
C28 N27 Ru 121.2(4)
C32 N27 Ru 123.6(4)
N27 C28 C29 125.1
C28 C29 C30 119.7
N33 C30 C31 121.6(6)
N33 C30 C29 123.4(6)
C31 C30 C29 114.9
C32 C31 C30 121.3
N27 C32 C31 124.0
C30 N33 C35 120.9(7)
C30 N33 C34 121.4(7)
C35 N33 C34 117.8
C28' N27' C32' 115.0
C28' N27' Ru 121.1(4)
C32' N27' Ru 123.9(4)
N27' C28' C29' 125.1
C28' C29' C30' 119.8
N33' C30' C31' 124.5(5)
N33' C30' C29' 120.5(5)
C31' C30' C29' 114.9
C32' C31' C30' 121.3
N27' C32' C31' 123.9
C30' N33' C35' 123.9(5)
C30' N33' C34' 118.3(5)
C35' N33' C34' 117.8
C37 N36 C41 115.2(3)
C37 N36 Ru 120.4(3)
C41 N36 Ru 124.5(3)
N36 C37 C38 124.7(4)
C37 C38 C39 120.1(4)
N42 C39 C40 123.1(4)
N42 C39 C38 122.1(4)
C40 C39 C38 114.8(4)
C41 C40 C39 121.0(4)
N36 C41 C40 124.1(4)
C39 N42 C44 121.7(4)
C39 N42 C43 120.9(4)
C44 N42 C43 117.3(4)
O45 C46 C48 121.1
O45 C46 C47 121.1
C48 C46 C47 117.7
O49 C50 C52 121.1
O49 C50 C51 121.1
C52 C50 C51 117.7
O45' C46' C48' 121.1
O45' C46' C47' 121.1
C48' C46' C47' 117.7
O49' C50' C52' 121.1
O49' C50' C51' 121.1
C52' C50' C51' 117.7

loop_
_geom_bond_atom_site_label_1
_geom_bond_atom_site_label_2
_geom_bond_distance
Ru N23 1.943(3)
Ru N26 1.946(3)
Ru N27' 2.091(4)
Ru N36 2.094(3)
Ru N27 2.106(5)
Ru N22 2.164(3)
Ru N1 2.173(3)
P1 F5 1.5898
P1 F4 1.5900
P1 F6 1.5901
P1 F3 1.5901
P1 F1 1.5901
P1 F2 1.5903
P1' F3' 1.5899
P1' F6' 1.5900
P1' F1' 1.5900
P1' F4' 1.5901
P1' F2' 1.5901
P1' F5' 1.5901
P1" F2" 1.5899
P1" F4" 1.5900
P1" F1" 1.5900
P1" F3" 1.5901
P1" F5" 1.5902
P1" F6" 1.5902
P2 F12 1.5899
P2 F10 1.5899
P2 F7 1.5899
P2 F9 1.5901
P2 F8 1.5901
P2 F11 1.5902
P2' F11' 1.5899
P2' F12' 1.5900
P2' F9' 1.5900
P2' F7' 1.5900
P2' F10' 1.5900
P2' F8' 1.5901
P2" F11" 1.5896
P2" F10" 1.5898
P2" F9" 1.5899
P2" F8" 1.5899
P2" F7" 1.5901
P2" F12" 1.5901
N1 C2 1.335(5)
N1 C6 1.386(5)
C2 C3 1.387(6)
C3 C4 1.378(6)
C4 C5 1.373(6)
C5 C6 1.385(6)
C6 C7 1.469(6)
C7 N26 1.341(5)
C7 C8 1.414(6)
C8 C9 1.365(7)
C9 C10 1.418(7)
C10 C25 1.390(6)
C10 C11 1.448(7)
C11 C12 1.348(7)
C12 C13 1.441(6)
C13 C24 1.394(6)
C13 C14 1.415(6)
C14 C15 1.368(6)
C15 C16 1.410(6)
C16 N23 1.336(5)
C16 C17 1.469(6)
C17 C18 1.383(6)
C17 N22 1.384(5)
C18 C19 1.369(7)
C19 C20 1.382(7)
C20 C21 1.390(6)
C21 N22 1.335(5)
N23 C24 1.369(5)
C24 C25 1.415(6)
C25 N26 1.372(5)
N27 C28 1.3429
N27 C32 1.3578
C28 C29 1.3704
C29 C30 1.4216
C30 N33 1.355(8)
C30 C31 1.3934
C31 C32 1.3685
N33 C35 1.4600
N33 C34 1.4647
N27' C28' 1.3433
N27' C32' 1.3576
C28' C29' 1.3705
C29' C30' 1.4215
C30' N33' 1.348(6)
C30' C31' 1.3934
C31' C32' 1.3685
N33' C35' 1.4606
N33' C34' 1.4646
N36 C37 1.348(5)
N36 C41 1.354(5)
C37 C38 1.368(6)
C38 C39 1.415(6)
C39 N42 1.343(5)
C39 C40 1.406(6)
C40 C41 1.364(6)
N42 C44 1.453(6)
N42 C43 1.471(6)
O45 C46 1.2200
C46 C48 1.4798
C46 C47 1.4801
O49 C50 1.2201
C50 C52 1.4795
C50 C51 1.4798
O45' C46' 1.2199
C46' C48' 1.4799
C46' C47' 1.4800
O49' C50' 1.2201
C50' C52' 1.4798
C50' C51' 1.4799

loop_
_geom_torsion_atom_site_label_1
_geom_torsion_atom_site_label_2
_geom_torsion_atom_site_label_3
_geom_torsion_atom_site_label_4
_geom_torsion
N23 Ru N1 C2 -177.0(3)
N26 Ru N1 C2 -176.9(4)
N27' Ru N1 C2 93.0(4)
N36 Ru N1 C2 -82.6(3)
N27 Ru N1 C2 88.0(4)
N22 Ru N1 C2 2.8(4)
N23 Ru N1 C6 2.0(5)
N26 Ru N1 C6 2.0(2)
N27' Ru N1 C6 -88.0(3)
N36 Ru N1 C6 96.3(3)
N27 Ru N1 C6 -93.0(3)
N22 Ru N1 C6 -178.2(2)
C6 N1 C2 C3 1.1(6)
Ru N1 C2 C3 -180.0(3)
N1 C2 C3 C4 0.2(6)
C2 C3 C4 C5 -1.0(6)
C3 C4 C5 C6 0.4(6)
C4 C5 C6 N1 1.0(6)
C4 C5 C6 C7 -178.2(4)
C2 N1 C6 C5 -1.7(5)
Ru N1 C6 C5 179.2(3)
C2 N1 C6 C7 177.6(3)
Ru N1 C6 C7 -1.5(4)
C5 C6 C7 N26 179.0(4)
N1 C6 C7 N26 -0.2(5)
C5 C6 C7 C8 0.5(7)
N1 C6 C7 C8 -178.8(4)
N26 C7 C8 C9 0.9(7)
C6 C7 C8 C9 179.4(4)
C7 C8 C9 C10 0.3(7)
C8 C9 C10 C25 -0.7(7)
C8 C9 C10 C11 177.4(5)
C25 C10 C11 C12 0.8(7)
C9 C10 C11 C12 -177.4(5)
C10 C11 C12 C13 -1.2(8)
C11 C12 C13 C24 0.6(7)
C11 C12 C13 C14 -179.2(5)
C24 C13 C14 C15 0.3(6)
C12 C13 C14 C15 -179.8(4)
C13 C14 C15 C16 0.4(7)
C14 C15 C16 N23 -0.1(6)
C14 C15 C16 C17 -179.6(4)
N23 C16 C17 C18 -174.3(4)
C15 C16 C17 C18 5.3(7)
N23 C16 C17 N22 2.9(5)
C15 C16 C17 N22 -177.5(4)
N22 C17 C18 C19 0.8(6)
C16 C17 C18 C19 177.9(4)
C17 C18 C19 C20 0.1(6)
C18 C19 C20 C21 -0.3(6)
C19 C20 C21 N22 -0.5(6)
C20 C21 N22 C17 1.4(6)
C20 C21 N22 Ru -173.8(3)
C18 C17 N22 C21 -1.5(5)
C16 C17 N22 C21 -178.9(3)
C18 C17 N22 Ru 174.4(3)
C16 C17 N22 Ru -2.9(4)
N23 Ru N22 C21 177.0(4)
N26 Ru N22 C21 176.4(3)
N27' Ru N22 C21 -93.0(4)
N36 Ru N22 C21 83.8(3)
N27 Ru N22 C21 -87.9(4)
N1 Ru N22 C21 -2.9(4)
N23 Ru N22 C17 1.6(2)
N26 Ru N22 C17 1.0(5)
N27' Ru N22 C17 91.7(3)
N36 Ru N22 C17 -91.6(3)
N27 Ru N22 C17 96.8(3)
N1 Ru N22 C17 -178.3(2)
C15 C16 N23 C24 -1.0(6)
C17 C16 N23 C24 178.7(3)
C15 C16 N23 Ru 178.7(3)
C17 C16 N23 Ru -1.6(5)
N26 Ru N23 C16 179.9(3)
N27' Ru N23 C16 -90.1(4)
N36 Ru N23 C16 86.1(3)
N27 Ru N23 C16 -86.5(4)
N22 Ru N23 C16 0.1(3)
N1 Ru N23 C16 179.9(3)
N26 Ru N23 C24 -0.4(3)
N27' Ru N23 C24 89.6(3)
N36 Ru N23 C24 -94.2(3)
N27 Ru N23 C24 93.2(4)
N22 Ru N23 C24 179.8(3)
N1 Ru N23 C24 -0.4(5)
C16 N23 C24 C13 1.8(6)
Ru N23 C24 C13 -178.0(3)
C16 N23 C24 C25 -179.7(4)
Ru N23 C24 C25 0.6(4)
C14 C13 C24 N23 -1.4(6)
C12 C13 C24 N23 178.7(4)
C14 C13 C24 C25 -179.9(4)
C12 C13 C24 C25 0.3(6)
C9 C10 C25 N26 -0.2(6)
C11 C10 C25 N26 -178.5(4)
C9 C10 C25 C24 178.5(4)
C11 C10 C25 C24 0.1(6)
N23 C24 C25 N26 -0.5(5)
C13 C24 C25 N26 178.1(4)
N23 C24 C25 C10 -179.2(4)
C13 C24 C25 C10 -0.7(6)
C8 C7 N26 C25 -1.8(6)
C6 C7 N26 C25 179.5(3)
C8 C7 N26 Ru -178.9(3)
C6 C7 N26 Ru 2.3(5)
C10 C25 N26 C7 1.4(6)
C24 C25 N26 C7 -177.3(4)
C10 C25 N26 Ru 178.9(3)
C24 C25 N26 Ru 0.1(4)
N23 Ru N26 C7 177.5(3)
N27' Ru N26 C7 87.4(4)
N36 Ru N26 C7 -90.8(3)
N27 Ru N26 C7 83.5(4)
N22 Ru N26 C7 178.0(3)
N1 Ru N26 C7 -2.5(3)
N23 Ru N26 C25 0.2(3)
N27' Ru N26 C25 -89.9(3)
N36 Ru N26 C25 91.9(3)
N27 Ru N26 C25 -93.8(4)
N22 Ru N26 C25 0.7(5)
N1 Ru N26 C25 -179.8(3)
N23 Ru N27 C28 135.6(5)
N26 Ru N27 C28 -141.8(5)
N27' Ru N27 C28 175(5)
N36 Ru N27 C28 3(2)
N22 Ru N27 C28 59.8(5)
N1 Ru N27 C28 -66.0(5)
N23 Ru N27 C32 -38.5(5)
N26 Ru N27 C32 44.1(5)
N27' Ru N27 C32 1(5)
N36 Ru N27 C32 -170.7(14)
N22 Ru N27 C32 -114.3(5)
N1 Ru N27 C32 119.9(5)
C32 N27 C28 C29 -0.1
Ru N27 C28 C29 -174.7(6)
N27 C28 C29 C30 -0.7
C28 C29 C30 N33 177.9(9)
C28 C29 C30 C31 1.1
N33 C30 C31 C32 -177.8(8)
C29 C30 C31 C32 -1.0
C28 N27 C32 C31 0.3
Ru N27 C32 C31 174.8(6)
C30 C31 C32 N27 0.3
C31 C30 N33 C35 175.1(8)
C29 C30 N33 C35 -1.5(13)
C31 C30 N33 C34 -5.4(13)
C29 C30 N33 C34 178.0(8)
N23 Ru N27' C28' 132.3(4)
N26 Ru N27' C28' -145.4(4)
N36 Ru N27' C28' 10(4)
N27 Ru N27' C28' -8(5)
N22 Ru N27' C28' 56.2(4)
N1 Ru N27' C28' -69.4(4)
N23 Ru N27' C32' -44.2(4)
N26 Ru N27' C32' 38.1(4)
N36 Ru N27' C32' -166(3)
N27 Ru N27' C32' 175(5)
N22 Ru N27' C32' -120.3(4)
N1 Ru N27' C32' 114.1(4)
C32' N27' C28' C29' -0.1
Ru N27' C28' C29' -176.9(6)
N27' C28' C29' C30' -0.7
C28' C29' C30' N33' 178.3(7)
C28' C29' C30' C31' 1.1
N33' C30' C31' C32' -178.0(7)
C29' C30' C31' C32' -1.0
C28' N27' C32' C31' 0.3
Ru N27' C32' C31' 177.0(6)
C30' C31' C32' N27' 0.3
C31' C30' N33' C35' 173.8(6)
C29' C30' N33' C35' -3.1(10)
C31' C30' N33' C34' -7.2(10)
C29' C30' N33' C34' 175.8(6)
N23 Ru N36 C37 -134.4(3)
N26 Ru N36 C37 143.2(3)
N27' Ru N36 C37 -12(3)
N27 Ru N36 C37 -2.1(17)
N22 Ru N36 C37 -58.5(3)
N1 Ru N36 C37 67.2(3)
N23 Ru N36 C41 45.1(3)
N26 Ru N36 C41 -37.3(3)
N27' Ru N36 C41 167(3)
N27 Ru N36 C41 177.4(16)
N22 Ru N36 C41 121.0(3)
N1 Ru N36 C41 -113.3(3)
C41 N36 C37 C38 0.4(5)
Ru N36 C37 C38 180.0(3)
N36 C37 C38 C39 1.0(6)
C37 C38 C39 N42 176.9(4)
C37 C38 C39 C40 -1.7(6)
N42 C39 C40 C41 -177.4(4)
C38 C39 C40 C41 1.3(6)
C37 N36 C41 C40 -0.9(6)
Ru N36 C41 C40 179.6(3)
C39 C40 C41 N36 0.0(6)
C40 C39 N42 C44 -178.4(4)
C38 C39 N42 C44 3.1(7)
C40 C39 N42 C43 5.1(6)
C38 C39 N42 C43 -173.5(4)
